data_7040774
loop_
_publ_author_name
'Sommer, Michael G.'
'Rechkemmer, Yvonne'
'Suntrup, Lisa'
'Hohloch, Stephan'
'van der Meer, Margarethe'
'van Slageren, Joris'
'Sarkar, Biprajit'

_publ_section_title
;
 Structural snapshots in the copper(ii) induced azide-nitrile
 cycloaddition: effects of peripheral ligand substituents on the formation
 of unsupported \m1,1-azido vs.\m1,4-tetrazolato bridged complexes.
;
_journal_issue 44
_journal_name_full 'Dalton transactions (Cambridge, England : 2003)'
_journal_page_first 17770
_journal_page_last 17781
_journal_paper_doi 10.1039/c6dt03073d
_journal_volume 45
_journal_year 2016
_chemical_formula_sum 'C122 H123 Cl6 Cu4 N47 O25'
_chemical_formula_weight 3114.53
_space_group_crystal_system monoclinic
_space_group_IT_number 14
_space_group_name_Hall '-P 2ybc'
_space_group_name_H-M_alt 'P 1 21/c 1'
_symmetry_space_group_name_Hall '-P 2ybc'
_symmetry_space_group_name_H-M 'P 1 21/c 1'
_atom_sites_solution_hydrogens geom
_audit_creation_method SHELXL-2014/7
_audit_update_record
;
2016-09-17 deposited with the CCDC.
2016-09-30 downloaded from the CCDC.
;
_cell_angle_alpha 90
_cell_angle_beta 102.622(5)
_cell_angle_gamma 90
_cell_formula_units_Z 2
_cell_length_a 16.848(4)
_cell_length_b 15.524(4)
_cell_length_c 27.236(6)
_cell_measurement_reflns_used 9498
_cell_measurement_temperature 100(2)
_cell_measurement_theta_max 25.10
_cell_measurement_theta_min 1.24
_cell_volume 6951(3)
_computing_cell_refinement 'Saint+, 2004'
_computing_data_collection 'Bruker Smart AXS software'
_computing_data_reduction 'Saint+, 2004'
_computing_molecular_graphics 'Diamond 3D, Version 4.0'
_computing_publication_material WinGX
_computing_structure_refinement 'SHELXL-2014/7 (Sheldrick, 2014)'
_computing_structure_solution 'direct methods'
_diffrn_ambient_temperature 100(2)
_diffrn_measured_fraction_theta_full 0.991
_diffrn_measured_fraction_theta_max 0.991
_diffrn_measurement_device_type 'Bruker Smart AXS'
_diffrn_measurement_method 'omega scans'
_diffrn_radiation_type MoK\a
_diffrn_radiation_wavelength 0.71073
_diffrn_reflns_av_R_equivalents 0.0387
_diffrn_reflns_av_unetI/netI 0.0400
_diffrn_reflns_Laue_measured_fraction_full 0.991
_diffrn_reflns_Laue_measured_fraction_max 0.991
_diffrn_reflns_limit_h_max 20
_diffrn_reflns_limit_h_min -20
_diffrn_reflns_limit_k_max 13
_diffrn_reflns_limit_k_min -18
_diffrn_reflns_limit_l_max 32
_diffrn_reflns_limit_l_min -29
_diffrn_reflns_number 45566
_diffrn_reflns_point_group_measured_fraction_full 0.991
_diffrn_reflns_point_group_measured_fraction_max 0.991
_diffrn_reflns_theta_full 25.105
_diffrn_reflns_theta_max 25.105
_diffrn_reflns_theta_min 1.239
_exptl_absorpt_coefficient_mu 0.806
_exptl_absorpt_correction_T_max 0.745
_exptl_absorpt_correction_T_min 0.637
_exptl_absorpt_correction_type multi-scan
_exptl_absorpt_process_details 'Blessing, 1995'
_exptl_crystal_colour green
_exptl_crystal_density_diffrn 1.488
_exptl_crystal_description prism
_exptl_crystal_F_000 3204
_exptl_crystal_size_max 0.43
_exptl_crystal_size_mid 0.28
_exptl_crystal_size_min 0.23
_refine_diff_density_max 0.952
_refine_diff_density_min -0.597
_refine_diff_density_rms 0.109
_refine_ls_extinction_method none
_refine_ls_goodness_of_fit_ref 1.070
_refine_ls_hydrogen_treatment constr
_refine_ls_matrix_type full
_refine_ls_number_parameters 938
_refine_ls_number_reflns 12289
_refine_ls_number_restraints 0
_refine_ls_restrained_S_all 1.070
_refine_ls_R_factor_all 0.0751
_refine_ls_R_factor_gt 0.0541
_refine_ls_shift/su_max 0.001
_refine_ls_shift/su_mean 0.000
_refine_ls_structure_factor_coef Fsqd
_refine_ls_weighting_details 'w=1/[\s^2^(Fo^2^)+(0.0887P)^2^+12.3039P] where P=(Fo^2^+2Fc^2^)/3'
_refine_ls_weighting_scheme calc
_refine_ls_wR_factor_gt 0.1467
_refine_ls_wR_factor_ref 0.1632
_reflns_Friedel_coverage 0.000
_reflns_number_gt 9498
_reflns_number_total 12289
_reflns_threshold_expression 'I > 2\s(I)'
_cod_data_source_file c6dt03073d2.cif
_cod_data_source_block shelx
_cod_depositor_comments 'Adding full bibliography for 7040774--7040780.cif.'
_cod_original_cell_volume 6952(3)
_cod_database_code 7040774
_shelx_shelxl_version_number 2014/7
_shelx_space_group_comment
;
The symmetry employed for this shelxl refinement is uniquely defined
by the following loop, which should always be used as a source of
symmetry information in preference to the above space-group names.
They are only intended as comments.
;

loop_
_space_group_symop_operation_xyz
'x, y, z'
'-x, y+1/2, -z+1/2'
'-x, -y, -z'
'x, -y-1/2, z-1/2'

loop_
_atom_site_label
_atom_site_type_symbol
_atom_site_fract_x
_atom_site_fract_y
_atom_site_fract_z
_atom_site_U_iso_or_equiv
_atom_site_adp_type
_atom_site_occupancy
_atom_site_site_symmetry_order
_atom_site_calc_flag
_atom_site_refinement_flags_posn
_atom_site_refinement_flags_adp
_atom_site_refinement_flags_occupancy
Cu01 Cu 0.71336(3) 0.18134(3) 0.18009(2) 0.02069(14) Uani 1 1 d . . .
Cu02 Cu 0.69716(3) -0.01249(3) 0.11523(2) 0.02278(14) Uani 1 1 d . . .
Cl20 Cl 1.00195(6) -0.17715(7) 0.11832(4) 0.0317(2) Uani 1 1 d . . .
Cl10 Cl 0.76422(6) -0.37137(6) 0.24439(4) 0.0270(2) Uani 1 1 d . . .
Cl30 Cl 0.46935(6) -0.39210(7) 0.08733(4) 0.0300(2) Uani 1 1 d . . .
O32 O 0.4764(3) -0.3985(3) 0.03740(15) 0.0715(13) Uani 1 1 d . . .
O12 O 0.70164(19) -0.3582(2) 0.20004(12) 0.0358(7) Uani 1 1 d . . .
O11 O 0.77656(19) -0.46232(19) 0.25329(12) 0.0363(7) Uani 1 1 d . . .
O10 O 0.83918(18) -0.3333(2) 0.23716(14) 0.0411(8) Uani 1 1 d . . .
O13 O 0.7407(2) -0.3316(2) 0.28634(12) 0.0427(8) Uani 1 1 d . . .
O20 O 0.98701(19) -0.2350(2) 0.15571(12) 0.0413(8) Uani 1 1 d . . .
O33 O 0.4048(2) -0.3345(2) 0.09197(15) 0.0518(10) Uani 1 1 d . . .
O21 O 0.9669(3) -0.2112(3) 0.06916(15) 0.0638(11) Uani 1 1 d . . .
N21 N 0.7041(2) -0.0238(2) 0.23139(13) 0.0256(8) Uani 1 1 d . . .
N22 N 0.73874(19) -0.0817(2) 0.26623(13) 0.0249(8) Uani 1 1 d . . .
N20 N 0.72157(19) -0.0501(2) 0.18903(12) 0.0233(7) Uani 1 1 d . . .
N51 N 0.6821(2) 0.3376(2) 0.10284(13) 0.0284(8) Uani 1 1 d . . .
O23 O 0.9619(2) -0.0973(2) 0.12287(15) 0.0536(10) Uani 1 1 d . . .
N62 N 0.94591(18) 0.0793(2) 0.22479(13) 0.0247(8) Uani 1 1 d . . .
C22 C 0.7767(2) -0.1442(3) 0.24630(16) 0.0235(9) Uani 1 1 d . . .
H22 H 0.8043 -0.1914 0.2628 0.028 Uiso 1 1 calc R U .
N52 N 0.6688(2) 0.4212(2) 0.10905(14) 0.0285(8) Uani 1 1 d . . .
N42 N 0.5324(2) 0.0945(2) 0.24645(14) 0.0264(8) Uani 1 1 d . . .
N5 N 0.74854(19) 0.2559(2) 0.24479(12) 0.0219(7) Uani 1 1 d . . .
N32 N 0.8540(2) 0.0470(3) 0.02416(14) 0.0389(10) Uani 1 1 d . . .
N1 N 0.73120(19) -0.1418(2) 0.10643(13) 0.0244(7) Uani 1 1 d . . .
N61 N 0.87294(19) 0.0711(2) 0.19358(13) 0.0255(8) Uani 1 1 d . . .
N11 N 0.5148(2) -0.0335(2) 0.05666(14) 0.0316(8) Uani 1 1 d . . .
N31 N 0.8084(2) 0.0759(3) 0.05518(14) 0.0349(9) Uani 1 1 d . . .
N12 N 0.4694(2) -0.1017(2) 0.03990(14) 0.0309(8) Uani 1 1 d . . .
C44 C 0.4837(2) -0.0538(3) 0.24246(17) 0.0282(10) Uani 1 1 d . . .
N10 N 0.58648(19) -0.0650(2) 0.07906(13) 0.0269(8) Uani 1 1 d . . .
O22 O 1.0852(2) -0.1652(4) 0.1238(2) 0.0892(18) Uani 1 1 d . . .
N30 N 0.7746(2) 0.0068(2) 0.06970(13) 0.0274(8) Uani 1 1 d . . .
C54 C 0.7298(3) 0.5216(3) 0.05644(16) 0.0292(10) Uani 1 1 d . . .
C60 C 0.8380(2) 0.2689(3) 0.25410(17) 0.0260(9) Uani 1 1 d . . .
H60A H 0.8596 0.2819 0.2893 0.031 Uiso 1 1 calc R U .
H60B H 0.8505 0.3167 0.2341 0.031 Uiso 1 1 calc R U .
C42 C 0.5870(2) 0.1254(3) 0.28640(17) 0.0268(9) Uani 1 1 d . . .
H42 H 0.5856 0.1211 0.3203 0.032 Uiso 1 1 calc R U .
N41 N 0.55329(19) 0.1112(2) 0.20318(13) 0.0256(8) Uani 1 1 d . . .
C52 C 0.6755(2) 0.4419(3) 0.15763(16) 0.0262(9) Uani 1 1 d . . .
H52 H 0.6694 0.4959 0.1711 0.031 Uiso 1 1 calc R U .
N60 N 0.83014(19) 0.1381(2) 0.20289(13) 0.0241(7) Uani 1 1 d . . .
C51 C 0.6934(2) 0.3657(3) 0.18283(16) 0.0236(9) Uani 1 1 d . . .
N50 N 0.6966(2) 0.3035(2) 0.14820(13) 0.0252(8) Uani 1 1 d . . .
O31 O 0.4565(3) -0.4747(3) 0.1069(2) 0.0831(16) Uani 1 1 d . . .
C24 C 0.7831(2) -0.0034(3) 0.34751(16) 0.0258(9) Uani 1 1 d . . .
C64 C 1.0233(2) -0.0457(3) 0.26812(16) 0.0274(9) Uani 1 1 d . . .
N40 N 0.62228(19) 0.1541(2) 0.21541(13) 0.0233(7) Uani 1 1 d . . .
C21 C 0.7661(2) -0.1240(3) 0.19687(16) 0.0241(9) Uani 1 1 d . . .
N2 N 0.6700(2) 0.1095(2) 0.12123(13) 0.0266(8) Uani 1 1 d . . .
C40 C 0.7253(2) 0.2067(3) 0.28638(15) 0.0240(9) Uani 1 1 d . . .
H40A H 0.7210 0.2452 0.3137 0.029 Uiso 1 1 calc R U .
H40B H 0.7662 0.1635 0.2992 0.029 Uiso 1 1 calc R U .
O30 O 0.5421(3) -0.3605(3) 0.1176(2) 0.0843(16) Uani 1 1 d . . .
C11 C 0.5853(2) -0.1519(3) 0.07636(16) 0.0288(9) Uani 1 1 d . . .
C65 C 1.0778(3) -0.0266(3) 0.31292(17) 0.0319(10) Uani 1 1 d . . .
H65 H 1.1070 0.0247 0.3160 0.038 Uiso 1 1 calc R U .
N3 N 0.6029(2) 0.1372(3) 0.09752(15) 0.0367(9) Uani 1 1 d . . .
C59 C 0.7697(3) 0.5832(3) 0.09002(17) 0.0332(10) Uani 1 1 d . . .
H59 H 0.7486 0.5987 0.1176 0.040 Uiso 1 1 calc R U .
C23 C 0.7309(3) -0.0728(3) 0.31852(16) 0.0287(9) Uani 1 1 d . . .
H23A H 0.7449 -0.1273 0.3356 0.034 Uiso 1 1 calc R U .
H23B H 0.6744 -0.0607 0.3187 0.034 Uiso 1 1 calc R U .
C43 C 0.4606(2) 0.0395(3) 0.24669(19) 0.0331(10) Uani 1 1 d . . .
H43A H 0.4166 0.0548 0.2187 0.040 Uiso 1 1 calc R U .
H43B H 0.4420 0.0484 0.2776 0.040 Uiso 1 1 calc R U .
C61 C 0.8752(2) 0.1877(3) 0.23979(15) 0.0237(9) Uani 1 1 d . . .
C31 C 0.7983(2) -0.0650(3) 0.04882(16) 0.0311(10) Uani 1 1 d . . .
C33 C 0.9031(3) 0.1091(4) 0.00272(19) 0.0500(14) Uani 1 1 d . . .
H33A H 0.8692 0.1577 -0.0108 0.060 Uiso 1 1 calc R U .
H33B H 0.9216 0.0819 -0.0249 0.060 Uiso 1 1 calc R U .
C55 C 0.7613(3) 0.4994(3) 0.01620(18) 0.0387(11) Uani 1 1 d . . .
H55 H 0.7354 0.4576 -0.0061 0.046 Uiso 1 1 calc R U .
C53 C 0.6532(3) 0.4793(3) 0.06506(18) 0.0352(11) Uani 1 1 d . . .
H53A H 0.6151 0.5236 0.0700 0.042 Uiso 1 1 calc R U .
H53B H 0.6282 0.4467 0.0353 0.042 Uiso 1 1 calc R U .
C45 C 0.5147(3) -0.1018(3) 0.28472(19) 0.0378(11) Uani 1 1 d . . .
H45 H 0.5150 -0.0796 0.3165 0.045 Uiso 1 1 calc R U .
C63 C 1.0109(2) 0.0155(3) 0.22391(17) 0.0287(10) Uani 1 1 d . . .
H63A H 1.0615 0.0456 0.2243 0.034 Uiso 1 1 calc R U .
H63B H 0.9971 -0.0174 0.1929 0.034 Uiso 1 1 calc R U .
C69 C 0.9813(2) -0.1238(3) 0.26438(17) 0.0279(9) Uani 1 1 d . . .
H69 H 0.9458 -0.1382 0.2343 0.034 Uiso 1 1 calc R U .
C66 C 1.0890(3) -0.0832(3) 0.35299(18) 0.0387(11) Uani 1 1 d . . .
H66 H 1.1256 -0.0698 0.3828 0.046 Uiso 1 1 calc R U .
C32 C 0.8501(3) -0.0389(4) 0.01905(18) 0.0400(12) Uani 1 1 d . . .
H32 H 0.8766 -0.0733 -0.0003 0.048 Uiso 1 1 calc R U .
C25 C 0.7506(3) 0.0496(3) 0.37943(16) 0.0296(10) Uani 1 1 d . . .
H25 H 0.6971 0.0420 0.3824 0.036 Uiso 1 1 calc R U .
C14 C 0.3375(2) -0.0584(3) 0.05658(17) 0.0363(11) Uani 1 1 d . . .
C29 C 0.8636(3) 0.0093(3) 0.34394(18) 0.0352(11) Uani 1 1 d . . .
H29 H 0.8862 -0.0257 0.3229 0.042 Uiso 1 1 calc R U .
C57 C 0.8713(3) 0.5993(3) 0.04174(19) 0.0418(12) Uani 1 1 d . . .
H57 H 0.9188 0.6251 0.0367 0.050 Uiso 1 1 calc R U .
C41 C 0.6449(2) 0.1645(2) 0.26582(16) 0.0235(9) Uani 1 1 d . . .
C48 C 0.5092(3) -0.1711(3) 0.1913(2) 0.0467(13) Uani 1 1 d . . .
H48 H 0.5054 -0.1953 0.1596 0.056 Uiso 1 1 calc R U .
C27 C 0.8778(3) 0.1256(4) 0.40291(19) 0.0448(13) Uani 1 1 d . . .
H27 H 0.9097 0.1684 0.4214 0.054 Uiso 1 1 calc R U .
C68 C 0.9917(3) -0.1798(3) 0.30446(19) 0.0351(11) Uani 1 1 d . . .
H68 H 0.9625 -0.2311 0.3017 0.042 Uiso 1 1 calc R U .
C56 C 0.8314(3) 0.5384(4) 0.0080(2) 0.0471(13) Uani 1 1 d . . .
H56 H 0.8516 0.5236 -0.0200 0.057 Uiso 1 1 calc R U .
C20 C 0.7942(2) -0.1614(3) 0.15303(16) 0.0278(9) Uani 1 1 d . . .
H20A H 0.8011 -0.2232 0.1571 0.033 Uiso 1 1 calc R U .
H20B H 0.8460 -0.1364 0.1507 0.033 Uiso 1 1 calc R U .
C58 C 0.8401(3) 0.6216(3) 0.08288(18) 0.0362(11) Uani 1 1 d . . .
H58 H 0.8666 0.6624 0.1057 0.043 Uiso 1 1 calc R U .
C13 C 0.3823(2) -0.0874(4) 0.01681(18) 0.0373(11) Uani 1 1 d . . .
H13A H 0.3584 -0.1403 0.0013 0.045 Uiso 1 1 calc R U .
H13B H 0.3773 -0.0438 -0.0092 0.045 Uiso 1 1 calc R U .
C47 C 0.5444(3) -0.2168(3) 0.2329(2) 0.0456(13) Uani 1 1 d . . .
H47 H 0.5674 -0.2703 0.2295 0.055 Uiso 1 1 calc R U .
C26 C 0.7984(3) 0.1144(3) 0.40706(17) 0.0375(11) Uani 1 1 d . . .
H26 H 0.7765 0.1499 0.4282 0.045 Uiso 1 1 calc R U .
C50 C 0.7044(2) 0.3401(3) 0.23665(16) 0.0246(9) Uani 1 1 d . . .
H50A H 0.6517 0.3347 0.2453 0.029 Uiso 1 1 calc R U .
H50B H 0.7352 0.3839 0.2581 0.029 Uiso 1 1 calc R U .
C46 C 0.5460(3) -0.1843(3) 0.2797(2) 0.0488(14) Uani 1 1 d . . .
H46 H 0.5677 -0.2167 0.3082 0.059 Uiso 1 1 calc R U .
C19 C 0.2958(3) -0.1187(4) 0.07823(19) 0.0444(13) Uani 1 1 d . . .
H19 H 0.2939 -0.1759 0.0679 0.053 Uiso 1 1 calc R U .
C62 C 0.9500(2) 0.1495(3) 0.25403(16) 0.0264(9) Uani 1 1 d . . .
H62 H 0.9940 0.1681 0.2786 0.032 Uiso 1 1 calc R U .
C67 C 1.0462(3) -0.1594(3) 0.34895(19) 0.0381(11) Uani 1 1 d . . .
H67 H 1.0537 -0.1972 0.3761 0.046 Uiso 1 1 calc R U .
C30 C 0.7640(3) -0.1491(3) 0.06008(17) 0.0326(10) Uani 1 1 d . . .
H30A H 0.7208 -0.1662 0.0320 0.039 Uiso 1 1 calc R U .
H30B H 0.8060 -0.1929 0.0648 0.039 Uiso 1 1 calc R U .
C12 C 0.5089(3) -0.1759(3) 0.05079(17) 0.0327(10) Uani 1 1 d . . .
H12 H 0.4893 -0.2313 0.0429 0.039 Uiso 1 1 calc R U .
C35 C 1.0149(3) 0.0917(4) 0.08081(19) 0.0450(13) Uani 1 1 d . . .
H35 H 0.9946 0.0375 0.0860 0.054 Uiso 1 1 calc R U .
C28 C 0.9098(3) 0.0731(4) 0.37121(19) 0.0436(12) Uani 1 1 d . . .
H28 H 0.9633 0.0810 0.3683 0.052 Uiso 1 1 calc R U .
C34 C 0.9755(3) 0.1411(4) 0.04052(18) 0.0405(12) Uani 1 1 d . . .
C18 C 0.2563(3) -0.0929(6) 0.1161(2) 0.068(2) Uani 1 1 d . . .
H18 H 0.2267 -0.1326 0.1305 0.081 Uiso 1 1 calc R U .
C49 C 0.4790(3) -0.0894(3) 0.19523(19) 0.0376(11) Uani 1 1 d . . .
H49 H 0.4557 -0.0585 0.1664 0.045 Uiso 1 1 calc R U .
C36 C 1.0842(3) 0.1219(4) 0.1135(2) 0.0457(13) Uani 1 1 d . . .
H36 H 1.1088 0.0886 0.1410 0.055 Uiso 1 1 calc R U .
C39 C 1.0075(4) 0.2221(4) 0.0347(2) 0.0548(15) Uani 1 1 d . . .
H39 H 0.9807 0.2580 0.0091 0.066 Uiso 1 1 calc R U .
C37 C 1.1168(3) 0.2000(4) 0.1059(2) 0.0539(15) Uani 1 1 d . . .
H37 H 1.1645 0.2188 0.1273 0.065 Uiso 1 1 calc R U .
C10 C 0.6585(3) -0.1992(3) 0.10293(18) 0.0319(10) Uani 1 1 d . . .
H10A H 0.6653 -0.2513 0.0847 0.038 Uiso 1 1 calc R U .
H10B H 0.6527 -0.2153 0.1364 0.038 Uiso 1 1 calc R U .
C38 C 1.0788(4) 0.2502(5) 0.0666(2) 0.0668(18) Uani 1 1 d . . .
H38 H 1.1006 0.3034 0.0611 0.080 Uiso 1 1 calc R U .
C15 C 0.3404(3) 0.0255(4) 0.0721(2) 0.0495(14) Uani 1 1 d . . .
H15 H 0.3682 0.0661 0.0572 0.059 Uiso 1 1 calc R U .
C16 C 0.3030(4) 0.0498(5) 0.1092(3) 0.071(2) Uani 1 1 d . . .
H16 H 0.3058 0.1072 0.1194 0.086 Uiso 1 1 calc R U .
N4 N 0.5422(3) 0.1657(3) 0.07579(18) 0.0515(12) Uani 1 1 d . . .
C17 C 0.2616(4) -0.0071(7) 0.1319(2) 0.080(3) Uani 1 1 d . . .
H17 H 0.2372 0.0107 0.1577 0.096 Uiso 1 1 calc R U .
C100 C 0.3562(5) -0.6841(5) 0.0681(3) 0.0220(17) Uani 0.5 1 d . . P
C101 C 0.4159(5) -0.6557(5) 0.0398(3) 0.0253(19) Uani 0.5 1 d . . P
H10C H 0.4398 -0.6023 0.0535 0.038 Uiso 0.5 1 calc R U P
H10D H 0.3896 -0.6476 0.0052 0.038 Uiso 0.5 1 calc R U P
H10E H 0.4577 -0.6986 0.0423 0.038 Uiso 0.5 1 calc R U P
N100 N 0.3127(5) -0.7027(5) 0.0909(3) 0.0401(19) Uani 0.5 1 d . . P
O100 O 0.7521(6) 0.2523(5) 0.0236(3) 0.064(2) Uani 0.5 1 d . . P

loop_
_atom_site_aniso_label
_atom_site_aniso_U_11
_atom_site_aniso_U_22
_atom_site_aniso_U_33
_atom_site_aniso_U_23
_atom_site_aniso_U_13
_atom_site_aniso_U_12
Cu01 0.0182(2) 0.0216(3) 0.0224(3) -0.0004(2) 0.00472(19) 0.00171(18)
Cu02 0.0198(2) 0.0240(3) 0.0247(3) -0.0003(2) 0.00508(19) 0.00329(19)
Cl20 0.0312(5) 0.0320(6) 0.0333(6) 0.0054(5) 0.0101(4) 0.0022(4)
Cl10 0.0272(5) 0.0229(5) 0.0304(6) -0.0003(4) 0.0052(4) 0.0002(4)
Cl30 0.0270(5) 0.0355(6) 0.0287(6) 0.0011(5) 0.0086(4) -0.0007(4)
O32 0.086(3) 0.094(3) 0.036(2) 0.003(2) 0.017(2) 0.028(3)
O12 0.0367(17) 0.0346(18) 0.0320(18) -0.0010(14) -0.0016(13) 0.0045(14)
O11 0.0381(17) 0.0260(17) 0.043(2) 0.0029(14) 0.0045(14) -0.0015(13)
O10 0.0272(16) 0.0288(17) 0.070(2) 0.0028(16) 0.0152(16) -0.0018(13)
O13 0.057(2) 0.039(2) 0.0326(19) -0.0027(15) 0.0117(16) 0.0016(16)
O20 0.0408(18) 0.044(2) 0.040(2) 0.0169(16) 0.0111(15) 0.0046(15)
O33 0.047(2) 0.051(2) 0.066(3) 0.0183(19) 0.0316(19) 0.0172(17)
O21 0.075(3) 0.071(3) 0.042(2) -0.015(2) 0.007(2) 0.015(2)
N21 0.0247(17) 0.0248(18) 0.028(2) 0.0032(15) 0.0068(14) 0.0029(14)
N22 0.0219(16) 0.0241(18) 0.028(2) 0.0022(15) 0.0043(14) -0.0006(14)
N20 0.0208(16) 0.0238(18) 0.0249(19) -0.0011(15) 0.0045(14) -0.0004(14)
N51 0.0321(19) 0.028(2) 0.026(2) 0.0039(16) 0.0087(15) 0.0023(15)
O23 0.055(2) 0.038(2) 0.061(3) 0.0011(18) -0.0013(19) 0.0057(17)
N62 0.0166(15) 0.0278(19) 0.030(2) 0.0015(15) 0.0048(14) 0.0023(14)
C22 0.0212(19) 0.019(2) 0.029(2) 0.0013(17) 0.0009(16) -0.0017(16)
N52 0.0247(17) 0.029(2) 0.032(2) 0.0073(16) 0.0079(15) 0.0040(15)
N42 0.0227(17) 0.0251(19) 0.035(2) 0.0040(16) 0.0135(15) 0.0022(14)
N5 0.0202(16) 0.0195(17) 0.0261(19) 0.0010(14) 0.0051(13) 0.0023(13)
N32 0.0244(18) 0.065(3) 0.028(2) 0.010(2) 0.0079(16) -0.0021(18)
N1 0.0210(16) 0.0239(18) 0.0269(19) -0.0018(15) 0.0022(14) 0.0035(14)
N61 0.0177(16) 0.032(2) 0.027(2) -0.0018(15) 0.0049(14) 0.0023(14)
N11 0.0237(18) 0.038(2) 0.033(2) 0.0065(17) 0.0057(15) 0.0027(16)
N31 0.0274(18) 0.046(2) 0.032(2) 0.0107(18) 0.0074(16) -0.0011(17)
N12 0.0220(17) 0.040(2) 0.031(2) -0.0012(17) 0.0065(15) -0.0082(16)
C44 0.0176(19) 0.031(2) 0.038(3) 0.000(2) 0.0106(17) -0.0050(17)
N10 0.0150(15) 0.037(2) 0.028(2) 0.0041(16) 0.0020(14) 0.0022(14)
O22 0.031(2) 0.115(4) 0.119(4) 0.066(3) 0.011(2) -0.002(2)
N30 0.0213(17) 0.034(2) 0.027(2) 0.0056(16) 0.0051(15) 0.0024(15)
C54 0.034(2) 0.027(2) 0.025(2) 0.0109(19) 0.0049(18) 0.0071(18)
C60 0.0206(19) 0.024(2) 0.033(2) -0.0010(18) 0.0048(17) -0.0030(16)
C42 0.027(2) 0.026(2) 0.031(2) 0.0047(18) 0.0137(18) 0.0059(17)
N41 0.0195(16) 0.0235(18) 0.034(2) -0.0007(15) 0.0063(14) -0.0007(14)
C52 0.0227(19) 0.027(2) 0.029(2) 0.0012(18) 0.0067(17) 0.0002(17)
N60 0.0194(16) 0.0253(18) 0.0278(19) 0.0007(15) 0.0058(14) 0.0009(14)
C51 0.0204(18) 0.021(2) 0.029(2) 0.0004(17) 0.0061(16) 0.0016(16)
N50 0.0268(17) 0.0268(19) 0.0228(19) 0.0037(15) 0.0073(14) 0.0022(14)
O31 0.107(4) 0.047(3) 0.117(4) 0.033(3) 0.071(3) 0.026(2)
C24 0.027(2) 0.029(2) 0.022(2) 0.0063(17) 0.0064(17) 0.0031(17)
C64 0.0175(18) 0.033(2) 0.033(2) -0.0064(19) 0.0072(17) 0.0074(17)
N40 0.0208(16) 0.0219(18) 0.028(2) -0.0011(15) 0.0077(14) 0.0016(13)
C21 0.0162(18) 0.024(2) 0.031(2) -0.0039(18) 0.0019(16) 0.0010(16)
N2 0.0284(18) 0.0227(18) 0.026(2) -0.0017(15) 0.0010(15) 0.0049(14)
C40 0.027(2) 0.025(2) 0.020(2) -0.0005(17) 0.0054(17) 0.0021(17)
O30 0.049(2) 0.074(3) 0.111(4) -0.031(3) -0.025(2) 0.007(2)
C11 0.026(2) 0.032(2) 0.028(2) 0.0020(19) 0.0041(18) -0.0047(18)
C65 0.026(2) 0.031(2) 0.038(3) -0.002(2) 0.0050(19) -0.0027(18)
N3 0.040(2) 0.032(2) 0.037(2) -0.0045(18) 0.0050(19) 0.0043(18)
C59 0.043(2) 0.030(2) 0.030(3) 0.0039(19) 0.013(2) 0.009(2)
C23 0.029(2) 0.033(2) 0.026(2) 0.0079(19) 0.0112(18) -0.0025(18)
C43 0.021(2) 0.035(3) 0.047(3) 0.000(2) 0.0141(19) -0.0024(18)
C61 0.0229(19) 0.024(2) 0.026(2) 0.0018(17) 0.0084(17) -0.0039(16)
C31 0.0192(19) 0.047(3) 0.025(2) 0.004(2) 0.0007(17) 0.0084(19)
C33 0.033(2) 0.082(4) 0.035(3) 0.022(3) 0.008(2) -0.011(3)
C55 0.046(3) 0.039(3) 0.031(3) -0.003(2) 0.008(2) -0.007(2)
C53 0.029(2) 0.041(3) 0.035(3) 0.014(2) 0.0052(19) 0.009(2)
C45 0.030(2) 0.044(3) 0.038(3) -0.001(2) 0.004(2) -0.013(2)
C63 0.0180(19) 0.030(2) 0.039(3) -0.004(2) 0.0091(18) 0.0034(17)
C69 0.0175(18) 0.032(2) 0.034(3) -0.006(2) 0.0051(17) 0.0021(17)
C66 0.035(2) 0.044(3) 0.033(3) -0.001(2) -0.002(2) -0.003(2)
C32 0.026(2) 0.064(4) 0.030(3) 0.002(2) 0.0068(19) 0.011(2)
C25 0.030(2) 0.034(2) 0.026(2) 0.0086(19) 0.0098(18) 0.0062(19)
C14 0.020(2) 0.058(3) 0.028(3) 0.014(2) -0.0008(17) 0.004(2)
C29 0.029(2) 0.043(3) 0.035(3) -0.008(2) 0.0082(19) 0.000(2)
C57 0.043(3) 0.046(3) 0.038(3) 0.003(2) 0.013(2) -0.013(2)
C41 0.025(2) 0.018(2) 0.029(2) 0.0030(17) 0.0093(17) 0.0031(16)
C48 0.047(3) 0.040(3) 0.060(4) -0.014(3) 0.027(3) -0.018(2)
C27 0.053(3) 0.048(3) 0.031(3) -0.002(2) 0.005(2) -0.019(3)
C68 0.024(2) 0.031(2) 0.052(3) -0.005(2) 0.013(2) -0.0027(18)
C56 0.052(3) 0.059(4) 0.035(3) -0.010(3) 0.022(2) -0.013(3)
C20 0.022(2) 0.028(2) 0.030(2) -0.0033(19) 0.0001(17) 0.0050(17)
C58 0.047(3) 0.025(2) 0.035(3) 0.002(2) 0.004(2) 0.002(2)
C13 0.020(2) 0.057(3) 0.033(3) 0.006(2) 0.0003(18) -0.003(2)
C47 0.032(2) 0.028(3) 0.079(4) -0.010(3) 0.015(3) -0.009(2)
C26 0.055(3) 0.034(3) 0.025(2) 0.002(2) 0.012(2) 0.003(2)
C50 0.026(2) 0.019(2) 0.030(2) -0.0004(17) 0.0072(17) 0.0027(16)
C46 0.032(2) 0.040(3) 0.068(4) 0.015(3) -0.004(2) -0.011(2)
C19 0.026(2) 0.066(4) 0.039(3) 0.016(3) 0.003(2) 0.001(2)
C62 0.0191(19) 0.029(2) 0.030(2) 0.0014(19) 0.0034(17) -0.0024(17)
C67 0.036(2) 0.037(3) 0.041(3) 0.007(2) 0.008(2) 0.004(2)
C30 0.030(2) 0.038(3) 0.029(2) -0.008(2) 0.0054(18) 0.0095(19)
C12 0.027(2) 0.036(3) 0.033(3) 0.004(2) 0.0040(19) -0.0058(19)
C35 0.030(2) 0.066(4) 0.039(3) 0.019(3) 0.007(2) -0.002(2)
C28 0.035(2) 0.055(3) 0.042(3) -0.006(3) 0.009(2) -0.012(2)
C34 0.026(2) 0.065(3) 0.034(3) 0.016(2) 0.0124(19) 0.000(2)
C18 0.027(3) 0.130(7) 0.048(4) 0.047(4) 0.013(2) 0.008(3)
C49 0.038(2) 0.039(3) 0.039(3) 0.001(2) 0.015(2) -0.010(2)
C36 0.033(2) 0.066(4) 0.039(3) 0.015(3) 0.010(2) 0.004(2)
C39 0.059(3) 0.061(4) 0.042(3) 0.018(3) 0.007(3) 0.000(3)
C37 0.048(3) 0.079(4) 0.033(3) 0.010(3) 0.003(2) -0.014(3)
C10 0.032(2) 0.026(2) 0.034(3) -0.0012(19) -0.0005(19) -0.0050(18)
C38 0.078(4) 0.069(4) 0.051(4) 0.013(3) 0.008(3) -0.027(3)
C15 0.038(3) 0.054(4) 0.050(3) 0.006(3) -0.003(2) 0.011(2)
C16 0.063(4) 0.091(5) 0.051(4) -0.009(4) -0.006(3) 0.034(4)
N4 0.046(3) 0.049(3) 0.051(3) -0.011(2) -0.011(2) 0.013(2)
C17 0.057(4) 0.143(8) 0.040(4) 0.006(4) 0.011(3) 0.060(5)
C100 0.036(4) 0.020(4) 0.010(4) 0.002(3) 0.005(3) 0.010(3)
C101 0.044(5) 0.019(4) 0.019(4) 0.011(3) 0.020(4) 0.027(4)
N100 0.050(5) 0.045(5) 0.032(5) -0.003(4) 0.024(4) 0.001(4)
O100 0.111(7) 0.040(4) 0.057(5) -0.016(4) 0.050(5) -0.006(4)

loop_
_atom_type_symbol
_atom_type_description
_atom_type_scat_dispersion_real
_atom_type_scat_dispersion_imag
_atom_type_scat_source
H H 0.0000 0.0000 'International Tables Vol C Tables 4.2.6.8 and 6.1.1.4'
C C 0.0033 0.0016 'International Tables Vol C Tables 4.2.6.8 and 6.1.1.4'
N N 0.0061 0.0033 'International Tables Vol C Tables 4.2.6.8 and 6.1.1.4'
Cu Cu 0.3201 1.2651 'International Tables Vol C Tables 4.2.6.8 and 6.1.1.4'
Cl Cl 0.1484 0.1585 'International Tables Vol C Tables 4.2.6.8 and 6.1.1.4'
O O 0.0106 0.0060 'International Tables Vol C Tables 4.2.6.8 and 6.1.1.4'

loop_
_geom_angle_atom_site_label_1
_geom_angle_atom_site_label_2
_geom_angle_atom_site_label_3
_geom_angle
N2 Cu01 N40 94.80(14)
N2 Cu01 N60 102.93(14)
N40 Cu01 N60 124.47(14)
N2 Cu01 N50 100.68(14)
N40 Cu01 N50 109.94(13)
N60 Cu01 N50 117.44(13)
N2 Cu01 N5 174.31(14)
N40 Cu01 N5 79.60(13)
N60 Cu01 N5 81.28(13)
N50 Cu01 N5 80.46(13)
N2 Cu02 N30 95.88(15)
N2 Cu02 N20 101.16(14)
N30 Cu02 N20 129.07(13)
N2 Cu02 N10 102.50(14)
N30 Cu02 N10 113.75(14)
N20 Cu02 N10 108.74(13)
N2 Cu02 N1 176.81(14)
N30 Cu02 N1 80.94(14)
N20 Cu02 N1 80.78(13)
N10 Cu02 N1 79.13(13)
O22 Cl20 O20 109.9(2)
O22 Cl20 O23 111.0(3)
O20 Cl20 O23 109.0(2)
O22 Cl20 O21 110.3(3)
O20 Cl20 O21 109.5(3)
O23 Cl20 O21 107.1(2)
O13 Cl10 O12 109.3(2)
O13 Cl10 O11 110.1(2)
O12 Cl10 O11 109.53(19)
O13 Cl10 O10 109.6(2)
O12 Cl10 O10 109.3(2)
O11 Cl10 O10 108.99(19)
O32 Cl30 O30 110.2(3)
O32 Cl30 O31 110.8(3)
O30 Cl30 O31 106.2(3)
O32 Cl30 O33 111.0(2)
O30 Cl30 O33 108.2(3)
O31 Cl30 O33 110.4(2)
N20 N21 N22 105.5(3)
C22 N22 N21 111.7(3)
C22 N22 C23 127.9(4)
N21 N22 C23 120.4(3)
N21 N20 C21 110.1(3)
N21 N20 Cu02 137.5(3)
C21 N20 Cu02 112.3(3)
N50 N51 N52 105.9(3)
N61 N62 C62 112.0(3)
N61 N62 C63 120.4(3)
C62 N62 C63 127.6(3)
N22 C22 C21 105.3(4)
N51 N52 C52 112.2(3)
N51 N52 C53 119.8(4)
C52 N52 C53 128.0(4)
N41 N42 C42 112.3(3)
N41 N42 C43 119.4(4)
C42 N42 C43 127.9(4)
C40 N5 C60 111.5(3)
C40 N5 C50 110.8(3)
C60 N5 C50 111.0(3)
C40 N5 Cu01 106.6(2)
C60 N5 Cu01 108.1(2)
C50 N5 Cu01 108.6(2)
N31 N32 C32 112.2(4)
N31 N32 C33 118.8(5)
C32 N32 C33 128.9(4)
C30 N1 C20 112.2(3)
C30 N1 C10 110.5(3)
C20 N1 C10 110.5(3)
C30 N1 Cu02 109.1(3)
C20 N1 Cu02 104.9(2)
C10 N1 Cu02 109.5(2)
N60 N61 N62 105.5(3)
N10 N11 N12 105.3(3)
N30 N31 N32 105.2(4)
N11 N12 C12 113.0(3)
N11 N12 C13 118.0(4)
C12 N12 C13 128.7(4)
C45 C44 C49 119.7(4)
C45 C44 C43 120.8(4)
C49 C44 C43 119.3(4)
N11 N10 C11 110.0(3)
N11 N10 Cu02 135.2(3)
C11 N10 Cu02 114.8(3)
N31 N30 C31 111.1(4)
N31 N30 Cu02 133.5(3)
C31 N30 Cu02 115.4(3)
C55 C54 C59 119.0(4)
C55 C54 C53 120.7(4)
C59 C54 C53 120.2(4)
N5 C60 C61 107.9(3)
N42 C42 C41 104.4(4)
N40 N41 N42 105.3(3)
N52 C52 C51 104.4(4)
N61 N60 C61 110.4(3)
N61 N60 Cu01 136.9(3)
C61 N60 Cu01 112.6(3)
N50 C51 C52 107.7(4)
N50 C51 C50 118.5(3)
C52 C51 C50 133.6(4)
N51 N50 C51 109.8(3)
N51 N50 Cu01 137.6(3)
C51 N50 Cu01 112.4(3)
C25 C24 C29 118.7(4)
C25 C24 C23 119.2(4)
C29 C24 C23 122.1(4)
C65 C64 C69 118.5(4)
C65 C64 C63 121.0(4)
C69 C64 C63 120.5(4)
N41 N40 C41 110.8(3)
N41 N40 Cu01 134.7(3)
C41 N40 Cu01 112.5(3)
C22 C21 N20 107.4(4)
C22 C21 C20 135.0(4)
N20 C21 C20 117.5(4)
N3 N2 Cu01 111.1(3)
N3 N2 Cu02 119.4(3)
Cu01 N2 Cu02 124.44(18)
N5 C40 C41 107.9(3)
N10 C11 C12 107.4(4)
N10 C11 C10 117.8(4)
C12 C11 C10 134.5(4)
C66 C65 C64 120.5(4)
N4 N3 N2 177.6(5)
C58 C59 C54 120.8(4)
N22 C23 C24 114.3(3)
N42 C43 C44 109.1(3)
N60 C61 C62 107.1(4)
N60 C61 C60 118.2(3)
C62 C61 C60 134.6(4)
N30 C31 C32 106.8(4)
N30 C31 C30 118.2(4)
C32 C31 C30 134.9(4)
N32 C33 C34 112.9(4)
C54 C55 C56 120.9(5)
N52 C53 C54 112.6(3)
C44 C45 C46 119.7(5)
N62 C63 C64 112.4(3)
C68 C69 C64 121.1(4)
C67 C66 C65 120.3(4)
N32 C32 C31 104.7(4)
C24 C25 C26 120.2(4)
C15 C14 C19 120.2(5)
C15 C14 C13 120.9(5)
C19 C14 C13 118.9(5)
C28 C29 C24 120.6(4)
C58 C57 C56 119.5(4)
N40 C41 C42 107.1(4)
N40 C41 C40 117.6(3)
C42 C41 C40 135.1(4)
C47 C48 C49 121.0(5)
C26 C27 C28 119.7(5)
C69 C68 C67 119.6(4)
C57 C56 C55 119.9(5)
C21 C20 N1 108.0(3)
C59 C58 C57 119.9(4)
N12 C13 C14 110.0(4)
C48 C47 C46 120.2(5)
C27 C26 C25 120.0(5)
C51 C50 N5 109.2(3)
C47 C46 C45 119.8(5)
C14 C19 C18 119.3(6)
N62 C62 C61 105.0(4)
C66 C67 C68 120.0(5)
N1 C30 C31 110.0(4)
N12 C12 C11 104.2(4)
C34 C35 C36 120.8(5)
C29 C28 C27 120.8(5)
C35 C34 C39 117.5(5)
C35 C34 C33 122.5(5)
C39 C34 C33 119.9(5)
C19 C18 C17 119.4(6)
C48 C49 C44 119.5(5)
C37 C36 C35 120.9(5)
C34 C39 C38 121.1(5)
C38 C37 C36 119.3(5)
C11 C10 N1 108.5(3)
C37 C38 C39 120.3(6)
C16 C15 C14 120.3(6)
C17 C16 C15 121.8(7)
C16 C17 C18 119.0(6)
N100 C100 C101 176.9(10)

loop_
_geom_bond_atom_site_label_1
_geom_bond_atom_site_label_2
_geom_bond_distance
Cu01 N2 1.959(3)
Cu01 N40 2.026(3)
Cu01 N60 2.043(3)
Cu01 N50 2.079(3)
Cu01 N5 2.083(3)
Cu02 N2 1.963(3)
Cu02 N30 2.010(3)
Cu02 N20 2.046(3)
Cu02 N10 2.076(3)
Cu02 N1 2.116(3)
Cl20 O22 1.390(4)
Cl20 O20 1.421(3)
Cl20 O23 1.430(4)
Cl20 O21 1.440(4)
Cl10 O13 1.429(3)
Cl10 O12 1.434(3)
Cl10 O11 1.440(3)
Cl10 O10 1.446(3)
Cl30 O32 1.395(4)
Cl30 O30 1.408(4)
Cl30 O31 1.424(4)
Cl30 O33 1.434(3)
N21 N20 1.316(5)
N21 N22 1.344(5)
N22 C22 1.340(5)
N22 C23 1.465(5)
N20 C21 1.362(5)
N51 N50 1.317(5)
N51 N52 1.335(5)
N62 N61 1.339(5)
N62 C62 1.342(5)
N62 C63 1.481(5)
C22 C21 1.356(6)
N52 C52 1.342(6)
N52 C53 1.476(6)
N42 N41 1.327(5)
N42 C42 1.350(6)
N42 C43 1.482(5)
N5 C40 1.488(5)
N5 C60 1.487(5)
N5 C50 1.497(5)
N32 N31 1.337(5)
N32 C32 1.341(7)
N32 C33 1.472(6)
N1 C30 1.488(5)
N1 C20 1.497(5)
N1 C10 1.500(5)
N61 N60 1.321(5)
N11 N10 1.322(5)
N11 N12 1.328(5)
N31 N30 1.315(5)
N12 C12 1.331(6)
N12 C13 1.481(5)
C44 C45 1.374(7)
C44 C49 1.386(7)
C44 C43 1.511(6)
N10 C11 1.352(6)
N30 C31 1.351(6)
C54 C55 1.362(7)
C54 C59 1.391(7)
C54 C53 1.511(6)
C60 C61 1.498(6)
C42 C41 1.369(6)
N41 N40 1.318(5)
C52 C51 1.368(6)
N60 C61 1.358(5)
C51 N50 1.359(5)
C51 C50 1.491(6)
C24 C25 1.393(6)
C24 C29 1.396(6)
C24 C23 1.502(6)
C64 C65 1.390(6)
C64 C69 1.395(6)
C64 C63 1.512(6)
N40 C41 1.352(5)
C21 C20 1.495(6)
N2 N3 1.250(5)
C40 C41 1.499(6)
C11 C12 1.374(6)
C11 C10 1.482(6)
C65 C66 1.382(7)
N3 N4 1.152(5)
C59 C58 1.380(7)
C61 C62 1.370(6)
C31 C32 1.375(6)
C31 C30 1.487(7)
C33 C34 1.499(7)
C55 C56 1.388(7)
C45 C46 1.402(7)
C69 C68 1.377(7)
C66 C67 1.377(7)
C25 C26 1.400(7)
C14 C15 1.367(8)
C14 C19 1.378(7)
C14 C13 1.518(7)
C29 C28 1.373(7)
C57 C58 1.382(7)
C57 C56 1.386(7)
C48 C47 1.359(8)
C48 C49 1.379(7)
C27 C26 1.380(7)
C27 C28 1.380(7)
C68 C67 1.387(7)
C47 C46 1.366(8)
C19 C18 1.402(8)
C35 C34 1.384(7)
C35 C36 1.387(7)
C34 C39 1.390(8)
C18 C17 1.398(11)
C36 C37 1.366(8)
C39 C38 1.389(8)
C37 C38 1.366(8)
C15 C16 1.356(9)
C16 C17 1.356(11)
C100 N100 1.097(11)
C100 C101 1.463(11)
